data_2012330
loop_
_publ_author_name
'Bould, Jonathan'
'Kennedy, John D.'
'Thomas, Rhodri Ll.'
'Rath, Nigam P.'
'Barton, Lawrence'

_publ_section_title
;
 The <i>nido</i>--osmaboranes
 [2,2,2-(CO)(PPh~3~)~2~-<i>nido</i>-2-OsB~5~H~9~] and
 [6,6,6-(CO)(PPh~3~)~2~-<i>nido</i>-6-OsB~9~H~13~]
;
_journal_issue 11
_journal_name_full 'Acta Crystallographica Section C'
_journal_page_first 1245
_journal_page_last 1247
_journal_paper_doi 10.1107/S0108270101012689
_journal_volume 57
_journal_year 2001
_chemical_formula_iupac '[(B9 H13 Os) (C18 H15 P)2 (C O)]'
_chemical_formula_moiety 'C37 H43 B9 O Os P2'
_chemical_formula_sum 'C37 H43 B9 O Os P2'
_chemical_formula_weight 853.14
_chemical_name_systematic
;
[6-carbonyl-6,6-bis(triphenylphosphine)-nido-6-osmadecaborane(13)]
;
_space_group_IT_number 14
_symmetry_cell_setting monoclinic
_symmetry_space_group_name_Hall '-P 2yn'
_symmetry_space_group_name_H-M 'P 1 21/n 1'
_audit_creation_method SHELXL97
_cell_angle_alpha 90
_cell_angle_beta 91.080(10)
_cell_angle_gamma 90
_cell_formula_units_Z 4
_cell_length_a 10.46170(10)
_cell_length_b 15.68210(10)
_cell_length_c 22.6315(3)
_cell_measurement_reflns_used 8192
_cell_measurement_temperature 223(2)
_cell_measurement_theta_max 25
_cell_measurement_theta_min 2
_cell_volume 3712.30(7)
_computing_cell_refinement SMART
_computing_data_collection 'SMART (Bruker, 1997)'
_computing_data_reduction 'SAINT (Bruker, 1997)'
_computing_molecular_graphics SHELXTL
_computing_publication_material SHELXTL
_computing_structure_refinement SHELXTL
_computing_structure_solution 'SHELXTL (Sheldrick, 1999)'
_diffrn_ambient_temperature 223(2)
_diffrn_measured_fraction_theta_full .991
_diffrn_measured_fraction_theta_max .991
_diffrn_measurement_device_type 'Bruker SMART Query CCD area-detector'
_diffrn_measurement_method '\f and \w scans'
_diffrn_radiation_monochromator graphite
_diffrn_radiation_source 'normal-focus sealed tube'
_diffrn_radiation_type MoK\a
_diffrn_radiation_wavelength .71073
_diffrn_reflns_av_R_equivalents .01
_diffrn_reflns_av_sigmaI/netI .051
_diffrn_reflns_limit_h_max 12
_diffrn_reflns_limit_h_min -12
_diffrn_reflns_limit_k_max 18
_diffrn_reflns_limit_k_min -18
_diffrn_reflns_limit_l_max 26
_diffrn_reflns_limit_l_min -26
_diffrn_reflns_number 74813
_diffrn_reflns_theta_full 25.00
_diffrn_reflns_theta_max 25.00
_diffrn_reflns_theta_min 1.80
_diffrn_standards_decay_% <2
_diffrn_standards_interval_count 0
_diffrn_standards_number 'area detector data, no'
_exptl_absorpt_coefficient_mu 3.552
_exptl_absorpt_correction_T_max .871
_exptl_absorpt_correction_T_min .436
_exptl_absorpt_correction_type empirical
_exptl_absorpt_process_details '(SADABS; Blessing, 1995)'
_exptl_crystal_colour orange
_exptl_crystal_density_diffrn 1.526
_exptl_crystal_density_meas ?
_exptl_crystal_density_method 'not measured'
_exptl_crystal_description irregular
_exptl_crystal_F_000 1696
_exptl_crystal_size_max .28
_exptl_crystal_size_mid .20
_exptl_crystal_size_min .04
_refine_diff_density_max 1.26
_refine_diff_density_min -1.16
_refine_ls_extinction_method none
_refine_ls_goodness_of_fit_ref 1.179
_refine_ls_hydrogen_treatment mixed
_refine_ls_matrix_type full
_refine_ls_number_parameters 491
_refine_ls_number_reflns 6483
_refine_ls_number_restraints 36
_refine_ls_restrained_S_all 1.180
_refine_ls_R_factor_all .084
_refine_ls_R_factor_gt .057
_refine_ls_shift/su_max .002
_refine_ls_shift/su_mean .000
_refine_ls_structure_factor_coef Fsqd
_refine_ls_weighting_details 'calc w = 1/[\s^2^(Fo^2^)+(0.0197P)^2^+26.7668P] where P=(Fo^2^+2Fc^2^)/3'
_refine_ls_weighting_scheme calc
_refine_ls_wR_factor_ref .116
_reflns_number_gt 5001
_reflns_number_total 6483
_reflns_threshold_expression I>2\s(I)
_cod_data_source_file iz1015.cif
_cod_data_source_block IV
_cod_depositor_comments
;
The following automatic conversions were performed:
'_symmetry_cell_setting' value 'Monoclinic' changed to 'monoclinic'
according to '/home/saulius/struct/CIF-dictionaries/cif_core.dic'
dictionary named 'cif_core.dic' version 2.4.1 from 2010-06-29.

Automatic conversion script
Id: cif_fix_enum 1527 2010-12-29 10:47:43Z saulius 

The following automatic conversions were performed:

'_symmetry_cell_setting' value 'Monoclinic' changed to 'monoclinic'
according to /home/saulius/struct/CIF-dictionaries/cif_core.dic
dictionary named 'cif_core.dic' version 2.4.1 from 2010-06-29.

Automatic conversion script
Id: cif_fix_values 1715 2011-07-08 13:25:40Z adriana 

The following automatic conversions were performed:

'_exptl_crystal_density_meas' value 'not_measured' was changed to '?'
- the value is perceived as not measured.

Automatic conversion script
Id: cif_fix_values 3008 2015-01-20 13:52:24Z robertas 
;
_cod_original_cell_volume 3712.29(7)
_cod_original_sg_symbol_H-M 'P 21/n'
_cod_database_code 2012330
_cod_database_fobs_code 2012330

loop_
_symmetry_equiv_pos_as_xyz
'x, y, z'
'-x+1/2, y+1/2, -z+1/2'
'-x, -y, -z'
'x-1/2, -y-1/2, z-1/2'

loop_
_atom_site_label
_atom_site_fract_x
_atom_site_fract_y
_atom_site_fract_z
_atom_site_U_iso_or_equiv
_atom_site_adp_type
_atom_site_calc_flag
_atom_site_refinement_flags
_atom_site_occupancy
_atom_site_disorder_assembly
_atom_site_disorder_group
_atom_site_type_symbol
Os6 .11446(3) .22460(2) .13120(2) .03850(12) Uani d . 1 . . Os
P1 -.0532(2) .32366(14) .14111(11) .0399(5) Uani d . 1 B . P
P2 .0107(2) .09573(14) .15819(10) .0364(5) Uani d . 1 . . P
O1 .2200(8) .2474(5) .2554(4) .084(3) Uani d . 1 . . O
B1 .3129(12) .1735(13) .0156(6) .083(5) Uani d . 1 . . B
H1 .348(11) .105(7) -.010(5) .100 Uiso d . 1 . . H
B2 .2998(11) .1722(8) .0920(6) .053(3) Uani d . 1 . . B
H2 .349(9) .123(6) .117(4) .063 Uiso d . 1 . . H
B3 .4027(13) .2443(9) .0580(6) .071(4) Uani d . 1 . . B
H3 .516(10) .240(6) .072(4) .085 Uiso d . 1 . . H
B4 .3619(17) .2673(14) -.0170(7) .101(5) Uani d . 1 . . B
H4 .454(13) .246(8) -.051(6) .121 Uiso d . 1 . . H
B5 .1630(11) .1549(8) .0442(5) .050(3) Uani d . 1 . . B
H5 .115(9) .096(6) .029(4) .060 Uiso d . 1 . . H
H56 .075(8) .207(6) .068(4) .060 Uiso d . 1 . . H
B7 .3100(11) .2834(9) .1105(7) .068(4) Uani d . 1 . . B
H7 .375(10) .315(6) .147(4) .081 Uiso d . 1 . . H
H67 .172(10) .313(6) .108(4) .081 Uiso d . 1 . . H
B8 .3455(16) .3468(10) .0398(7) .092(5) Uani d . 1 . . B
H8 .4170 .4154 .0452 .111 Uiso d R 1 . . H
B9 .2314(16) .3380(13) -.0178(8) .114(7) Uani d . 1 . . B
H9 .2026 .3838 -.0580 .136 Uiso d R 1 . . H
B10 .2055(16) .2272(13) -.0270(7) .103(6) Uani d . 1 . . B
H10 .159(12) .228(8) -.073(6) .124 Uiso d . 1 . . H
C1 .1748(8) .2389(6) .2087(5) .054(3) Uani d . 1 . . C
C2 -.0018(9) .4309(5) .1624(4) .045(2) Uani d . 1 . . C
C3 .1242(8) .4531(6) .1773(4) .045(2) Uani d . 1 . . C
H3A .1879 .4109 .1783 .054 Uiso calc R 1 . . H
C4 .1564(9) .5373(6) .1907(4) .051(2) Uani d . 1 . . C
H4A .2416 .5513 .2006 .061 Uiso calc R 1 . . H
C5 .0647(10) .6001(6) .1895(5) .061(3) Uani d . 1 . . C
H5A .0868 .6569 .1979 .074 Uiso calc R 1 . . H
C6 -.0609(10) .5786(7) .1755(5) .070(3) Uani d . 1 . . C
H6A -.1244 .6210 .1756 .085 Uiso calc R 1 . . H
C7 -.0935(9) .4958(6) .1616(5) .062(3) Uani d . 1 . . C
H7A -.1788 .4827 .1513 .075 Uiso calc R 1 . . H
C8 -.1305(7) .3459(5) .0696(4) .042(2) Uani d D 1 . . C
C11 -.2348(11) .3868(9) -.0419(5) .087(4) Uani d D 1 . . C
H11A -.2682 .3908 -.0806 .104 Uiso calc R 1 A 1 H
C9 -.0595(19) .3687(10) .0218(7) .076(7) Uani d PD .610(10) B 1 C
H9A .0298 .3684 .0271 .091 Uiso calc PR .610(10) B 1 H
C10 -.1054(16) .3918(12) -.0329(10) .075(7) Uani d PD .610(10) B 1 C
H10A -.0507 .4103 -.0627 .090 Uiso calc PR .610(10) B 1 H
C12 -.3158(16) .3763(16) .0032(6) .091(7) Uani d PD .610(10) B 1 C
H12 -.4045 .3836 -.0018 .109 Uiso calc PR .610(10) B 1 H
C13 -.2609(12) .3540(11) .0570(7) .060(4) Uani d PD .610(10) B 1 C
H13 -.3169 .3434 .0881 .072 Uiso calc PR .610(10) B 1 H
C9' -.084(3) .4160(16) .0401(13) .076(7) Uani d PD .390(10) B 2 C
H9' -.0202 .4512 .0570 .091 Uiso calc PR .390(10) B 2 H
C10' -.135(2) .4319(19) -.0159(14) .075(7) Uani d PD .390(10) B 2 C
H10' -.0994 .4767 -.0377 .090 Uiso calc PR .390(10) B 2 H
C12' -.265(3) .3130(19) -.0079(11) .091(7) Uani d PD .390(10) B 2 C
H12' -.3271 .2772 -.0254 .109 Uiso calc PR .390(10) B 2 H
C13' -.217(2) .2848(16) .0477(9) .060(4) Uani d PD .390(10) B 2 C
H13' -.2396 .2338 .0667 .072 Uiso calc PR .390(10) B 2 H
C14 -.1820(8) .3111(5) .1942(4) .041(2) Uani d . 1 . . C
C15 -.1684(11) .3461(7) .2490(5) .067(3) Uani d . 1 B . C
H15A -.0950 .3786 .2578 .080 Uiso calc R 1 . . H
C16 -.2602(12) .3354(7) .2926(5) .075(3) Uani d . 1 . . C
H16A -.2475 .3586 .3306 .090 Uiso calc R 1 B . H
C17 -.3685(11) .2905(6) .2788(6) .069(3) Uani d . 1 B . C
H17A -.4327 .2843 .3070 .083 Uiso calc R 1 . . H
C18 -.3843(11) .2538(7) .2234(6) .072(3) Uani d . 1 . . C
H18A -.4588 .2226 .2143 .086 Uiso calc R 1 B . H
C19 -.2920(9) .2630(7) .1820(5) .061(3) Uani d . 1 B . C
H19A -.3025 .2368 .1448 .074 Uiso calc R 1 . . H
C20 .0986(8) -.0011(5) .1381(4) .041(2) Uani d . 1 . . C
C21 .0474(9) -.0656(6) .1040(4) .046(2) Uani d . 1 . . C
H21A -.0351 -.0591 .0875 .055 Uiso calc R 1 . . H
C22 .1153(10) -.1404(6) .0936(4) .057(3) Uani d . 1 . . C
H22A .0787 -.1839 .0702 .069 Uiso calc R 1 . . H
C23 .2354(11) -.1500(7) .1174(5) .064(3) Uani d . 1 . . C
H23A .2822 -.2001 .1104 .077 Uiso calc R 1 . . H
C24 .2872(10) -.0860(7) .1516(5) .062(3) Uani d . 1 . . C
H24A .3694 -.0933 .1684 .075 Uiso calc R 1 . . H
C25 .2217(9) -.0114(6) .1621(4) .048(2) Uani d . 1 . . C
H25A .2594 .0321 .1850 .058 Uiso calc R 1 . . H
C26 -.0092(8) .0785(6) .2374(4) .044(2) Uani d . 1 . . C
C27 -.0404(10) .1444(7) .2746(4) .062(3) Uani d . 1 . . C
H27A -.0472 .1999 .2591 .074 Uiso calc R 1 . . H
C28 -.0619(12) .1320(8) .3336(5) .076(3) Uani d . 1 . . C
H28A -.0849 .1783 .3575 .091 Uiso calc R 1 . . H
C29 -.0499(10) .0518(8) .3580(5) .064(3) Uani d . 1 . . C
H29A -.0606 .0435 .3988 .077 Uiso calc R 1 . . H
C30 -.0224(9) -.0150(7) .3223(4) .058(3) Uani d . 1 . . C
H30A -.0174 -.0702 .3384 .069 Uiso calc R 1 . . H
C31 -.0014(8) -.0035(6) .2622(4) .051(2) Uani d . 1 . . C
H31A .0179 -.0506 .2383 .061 Uiso calc R 1 . . H
C32 -.1498(8) .0770(5) .1274(4) .039(2) Uani d . 1 . . C
C33 -.1737(9) .0861(8) .0683(4) .066(3) Uani d . 1 . . C
H33A -.1072 .1034 .0437 .079 Uiso calc R 1 . . H
C34 -.2943(10) .0704(8) .0435(5) .078(4) Uani d . 1 . . C
H34A -.3076 .0748 .0024 .093 Uiso calc R 1 . . H
C35 -.3935(9) .0485(6) .0793(5) .057(3) Uani d . 1 . . C
H35A -.4761 .0399 .0633 .068 Uiso calc R 1 . . H
C36 -.3704(9) .0395(7) .1377(5) .063(3) Uani d . 1 . . C
H36A -.4378 .0234 .1622 .075 Uiso calc R 1 . . H
C37 -.2497(9) .0534(6) .1630(5) .053(2) Uani d . 1 . . C
H37A -.2363 .0467 .2039 .064 Uiso calc R 1 . . H

loop_
_atom_site_aniso_label
_atom_site_aniso_U_11
_atom_site_aniso_U_22
_atom_site_aniso_U_33
_atom_site_aniso_U_12
_atom_site_aniso_U_13
_atom_site_aniso_U_23
Os6 .0303(2) .0371(2) .0479(2) .0012(2) -.00650(10) -.0054(2)
P1 .0346(12) .0330(12) .0517(14) -.0004(10) -.0055(10) -.0041(11)
P2 .0355(12) .0365(12) .0372(13) .0040(10) .0000(10) -.0040(10)
O1 .099(6) .081(6) .072(5) .020(4) -.047(5) -.023(4)
B1 .047(7) .150(15) .053(8) -.025(9) .011(6) .012(9)
B2 .044(6) .049(7) .065(8) .009(6) .001(6) .003(6)
B3 .063(8) .073(10) .077(9) .008(7) -.006(7) .002(7)
B4 .087(11) .140(16) .076(10) -.014(12) -.013(9) -.004(11)
B5 .043(6) .053(7) .055(7) -.003(5) .005(5) -.010(6)
B7 .037(6) .054(7) .111(11) -.006(6) -.007(7) .002(8)
B8 .106(13) .082(11) .088(11) -.020(9) -.012(9) .039(9)
B9 .081(11) .133(16) .126(15) -.024(11) -.028(10) .075(13)
B10 .098(12) .136(15) .076(10) -.057(12) -.019(9) .051(11)
C1 .037(5) .043(5) .083(8) .006(4) -.007(5) .001(5)
C2 .045(5) .032(5) .059(6) -.002(4) -.004(4) -.002(4)
C3 .036(5) .046(5) .052(6) .001(4) -.009(4) -.003(4)
C4 .044(5) .044(5) .065(7) -.002(4) -.010(5) -.010(5)
C5 .058(6) .040(5) .085(8) -.007(5) -.010(6) -.013(5)
C6 .052(6) .052(6) .108(9) .009(5) -.013(6) -.029(6)
C7 .038(5) .049(6) .100(9) .002(5) -.015(5) -.023(6)
C8 .031(4) .045(5) .051(6) .000(4) .002(4) -.008(4)
C11 .077(9) .138(12) .044(7) .008(8) -.013(6) .005(7)
C9 .060(10) .083(16) .084(15) -.010(12) -.030(10) .044(13)
C10 .073(12) .063(16) .088(15) .001(10) -.004(11) .036(12)
C12 .035(10) .18(2) .059(10) .011(10) -.013(8) .002(13)
C13 .047(8) .076(11) .057(9) -.002(8) .001(7) .020(9)
C9' .060(10) .083(16) .084(15) -.010(12) -.030(10) .044(13)
C10' .073(12) .063(16) .088(15) .001(10) -.004(11) .036(12)
C12' .035(10) .18(2) .059(10) .011(10) -.013(8) .002(13)
C13' .047(8) .076(11) .057(9) -.002(8) .001(7) .020(9)
C14 .039(5) .030(4) .053(6) .004(4) .003(4) .003(4)
C15 .063(7) .058(7) .080(8) -.015(6) .020(6) -.013(6)
C16 .104(10) .043(6) .079(8) -.009(7) .033(7) -.013(6)
C17 .077(8) .031(6) .100(10) .013(5) .042(7) .023(6)
C18 .055(6) .073(8) .088(9) -.012(6) .007(6) .028(7)
C19 .056(6) .059(6) .068(7) -.010(5) -.005(5) .015(6)
C20 .047(5) .039(5) .039(5) .002(4) -.005(4) .005(4)
C21 .044(5) .056(6) .038(5) .009(5) -.002(4) -.005(4)
C22 .066(7) .052(6) .054(6) .004(5) .002(5) -.015(5)
C23 .069(7) .060(7) .063(7) .019(6) .019(6) .003(6)
C24 .047(6) .068(7) .072(7) .021(5) .001(5) .021(6)
C25 .051(6) .046(5) .049(6) -.002(5) -.006(5) .003(5)
C26 .041(5) .056(6) .035(5) -.002(4) -.004(4) -.004(4)
C27 .077(7) .069(7) .039(6) .020(6) -.002(5) -.001(5)
C28 .093(9) .091(9) .043(6) .021(7) .008(6) -.006(6)
C29 .061(7) .090(9) .041(6) .005(6) .009(5) .007(6)
C30 .046(6) .075(7) .052(6) -.010(5) .003(5) .015(6)
C31 .041(5) .060(6) .051(6) .001(5) .000(4) -.008(5)
C32 .030(4) .030(4) .055(6) .002(4) -.004(4) -.002(4)
C33 .037(5) .115(10) .045(6) -.018(6) .000(5) .005(6)
C34 .051(7) .120(11) .062(7) -.014(7) -.020(6) .007(7)
C35 .034(5) .061(6) .076(8) .006(5) -.002(5) -.015(6)
C36 .042(6) .067(7) .079(8) -.011(5) .014(6) .012(6)
C37 .049(6) .053(6) .058(6) -.011(5) .007(5) .005(5)

loop_
_atom_type_symbol
_atom_type_description
_atom_type_scat_dispersion_real
_atom_type_scat_dispersion_imag
_atom_type_scat_source
C C .0033 .0016 'International Tables Vol C Tables 4.2.6.8 and 6.1.1.4'
H H .0000 .0000 'International Tables Vol C Tables 4.2.6.8 and 6.1.1.4'
B B .0013 .0007 'International Tables Vol C Tables 4.2.6.8 and 6.1.1.4'
O O .0106 .0060 'International Tables Vol C Tables 4.2.6.8 and 6.1.1.4'
P P .1023 .0942 'International Tables Vol C Tables 4.2.6.8 and 6.1.1.4'
Os Os -1.2165 7.6030 'International Tables Vol C Tables 4.2.6.8 and 6.1.1.4'

loop_
_geom_angle_atom_site_label_1
_geom_angle_atom_site_label_2
_geom_angle_atom_site_label_3
_geom_angle
_geom_angle_publ_flag
C1 Os6 B2 97.7(4) yes
C1 Os6 B7 81.8(5) yes
B2 Os6 B7 46.0(4) ?
C1 Os6 B5 141.3(4) ?
B2 Os6 B5 45.8(4) ?
B7 Os6 B5 78.8(5) ?
C1 Os6 P1 94.0(3) yes
B2 Os6 P1 155.1(3) yes
B7 Os6 P1 114.9(3) ?
B5 Os6 P1 124.5(3) ?
C1 Os6 P2 90.5(3) yes
B2 Os6 P2 100.8(3) yes
B7 Os6 P2 143.6(3) ?
B5 Os6 P2 85.8(3) ?
P1 Os6 P2 101.04(8) yes
C1 Os6 H56 175(3) ?
B2 Os6 H56 78(3) ?
B7 Os6 H56 96(3) ?
B5 Os6 H56 34(3) ?
P1 Os6 H56 91(3) ?
P2 Os6 H56 88(3) ?
C1 Os6 H67 95(3) ?
B2 Os6 H67 82(4) ?
B7 Os6 H67 41(4) ?
B5 Os6 H67 92(3) ?
P1 Os6 H67 75(4) ?
P2 Os6 H67 174(3) ?
H56 Os6 H67 87(5) ?
C2 P1 C8 100.5(4) ?
C2 P1 C14 98.2(4) ?
C8 P1 C14 106.4(4) ?
C2 P1 Os6 114.5(3) ?
C8 P1 Os6 111.0(3) ?
C14 P1 Os6 123.3(3) ?
C26 P2 C32 103.2(4) ?
C26 P2 C20 100.8(4) ?
C32 P2 C20 103.5(4) ?
C26 P2 Os6 116.0(3) ?
C32 P2 Os6 117.3(3) ?
C20 P2 Os6 113.9(3) ?
B10 B1 B4 62.1(10) ?
B10 B1 B5 72.6(9) ?
B4 B1 B5 125.5(13) ?
B10 B1 B3 110.1(14) ?
B4 B1 B3 61.9(9) ?
B5 B1 B3 112.7(11) ?
B10 B1 B2 120.6(12) ?
B4 B1 B2 117.7(13) ?
B5 B1 B2 62.4(7) ?
B3 B1 B2 60.5(8) ?
B10 B1 H1 111(5) ?
B4 B1 H1 116(5) ?
B5 B1 H1 107(5) ?
B3 B1 H1 129(5) ?
B2 B1 H1 118(5) ?
B1 B2 B3 59.6(8) ?
B1 B2 B7 102.5(10) ?
B3 B2 B7 56.0(7) ?
B1 B2 B5 58.7(7) ?
B3 B2 B5 108.8(9) ?
B7 B2 B5 109.3(8) ?
B1 B2 Os6 117.6(8) ?
B3 B2 Os6 118.0(7) ?
B7 B2 Os6 67.0(6) ?
B5 B2 Os6 67.6(5) ?
B1 B2 H2 119(5) ?
B3 B2 H2 114(5) ?
B7 B2 H2 123(5) ?
B5 B2 H2 125(5) ?
Os6 B2 H2 116(5) ?
B7 B3 B1 108.3(10) ?
B7 B3 B2 63.4(8) ?
B1 B3 B2 59.8(8) ?
B7 B3 B8 68.4(9) ?
B1 B3 B8 106.1(11) ?
B2 B3 B8 118.9(10) ?
B7 B3 B4 118.3(11) ?
B1 B3 B4 58.9(9) ?
B2 B3 B4 114.3(11) ?
B8 B3 B4 61.2(10) ?
B7 B3 H3 114(5) ?
B1 B3 H3 128(5) ?
B2 B3 H3 117(5) ?
B8 B3 H3 116(5) ?
B4 B3 H3 118(5) ?
B1 B4 B9 107.7(12) ?
B1 B4 B10 57.9(9) ?
B9 B4 B10 60.3(11) ?
B1 B4 B3 59.2(9) ?
B9 B4 B3 108.0(13) ?
B10 B4 B3 104.8(12) ?
B1 B4 B8 104.5(12) ?
B9 B4 B8 59.1(11) ?
B10 B4 B8 103.7(13) ?
B3 B4 B8 58.9(8) ?
B1 B4 H4 105(6) ?
B9 B4 H4 139(6) ?
B10 B4 H4 122(6) ?
B3 B4 H4 110(6) ?
B8 B4 H4 134(6) ?
B1 B5 B2 58.9(7) ?
B1 B5 B10 52.8(8) ?
B2 B5 B10 102.1(8) ?
B1 B5 Os6 116.9(8) ?
B2 B5 Os6 66.6(5) ?
B10 B5 Os6 117.8(8) ?
B1 B5 H5 115(5) ?
B2 B5 H5 132(5) ?
B10 B5 H5 109(5) ?
Os6 B5 H5 124(5) ?
B1 B5 H56 133(4) ?
B2 B5 H56 102(4) ?
B10 B5 H56 98(4) ?
Os6 B5 H56 38(4) ?
H5 B5 H56 109(6) ?
B3 B7 B2 60.6(8) ?
B3 B7 B8 58.2(9) ?
B2 B7 B8 108.6(10) ?
B3 B7 Os6 122.0(9) ?
B2 B7 Os6 67.0(5) ?
B8 B7 Os6 124.2(8) ?
B3 B7 H7 109(5) ?
B2 B7 H7 128(5) ?
B8 B7 H7 104(5) ?
Os6 B7 H7 122(5) ?
B3 B7 H67 131(4) ?
B2 B7 H67 104(4) ?
B8 B7 H67 90(4) ?
Os6 B7 H67 44(4) ?
H7 B7 H67 116(6) ?
B9 B8 B3 108.9(12) ?
B9 B8 B4 59.2(11) ?
B3 B8 B4 59.9(10) ?
B9 B8 B7 115.9(11) ?
B3 B8 B7 53.5(7) ?
B4 B8 B7 105.0(11) ?
B9 B8 H8 120.7 ?
B3 B8 H8 122.3 ?
B4 B8 H8 124.8 ?
B7 B8 H8 117.6 ?
B8 B9 B4 61.7(10) ?
B8 B9 B10 105.3(11) ?
B4 B9 B10 60.0(11) ?
B8 B9 H9 132.5 ?
B4 B9 H9 124.9 ?
B10 B9 H9 117.8 ?
B1 B10 B4 60.0(10) ?
B1 B10 B9 108.9(12) ?
B4 B10 B9 59.7(10) ?
B1 B10 B5 54.7(7) ?
B4 B10 B5 108.4(10) ?
B9 B10 B5 119.5(12) ?
B1 B10 H10 142(7) ?
B4 B10 H10 120(7) ?
B9 B10 H10 99(7) ?
B5 B10 H10 129(7) ?
O1 C1 Os6 175.6(9) ?
C3 C2 C7 117.7(8) ?
C3 C2 P1 124.4(7) ?
C7 C2 P1 117.8(7) ?
C4 C3 C2 120.7(8) ?
C4 C3 H3A 119.6 ?
C2 C3 H3A 119.6 ?
C5 C4 C3 120.5(9) ?
C5 C4 H4A 119.8 ?
C3 C4 H4A 119.8 ?
C4 C5 C6 119.3(9) ?
C4 C5 H5A 120.4 ?
C6 C5 H5A 120.4 ?
C7 C6 C5 120.7(10) ?
C7 C6 H6A 119.6 ?
C5 C6 H6A 119.6 ?
C6 C7 C2 121.0(9) ?
C6 C7 H7A 119.5 ?
C2 C7 H7A 119.5 ?
C9 C8 C9' 37.7(12) ?
C9 C8 C13 110.9(13) ?
C9' C8 C13 100.5(14) ?
C9 C8 C13' 104.8(13) ?
C9' C8 C13' 127(2) ?
C13 C8 C13' 50.8(12) ?
C9 C8 P1 120.8(10) ?
C9' C8 P1 115.1(15) ?
C13 C8 P1 127.8(9) ?
C13' C8 P1 117.0(11) ?
C12 C11 C10 121.9(15) ?
C12 C11 C10' 102.8(18) ?
C10 C11 C10' 33.9(13) ?
C12 C11 C12' 49.1(15) ?
C10 C11 C12' 101.3(15) ?
C10' C11 C12' 111(2) ?
C12 C11 H11A 119.0 ?
C10 C11 H11A 119.0 ?
C10' C11 H11A 128.9 ?
C12' C11 H11A 118.3 ?
C10 C9 C8 126.7(18) ?
C10 C9 H9A 116.7 ?
C8 C9 H9A 116.7 ?
C11 C10 C9 116.7(18) ?
C11 C10 H10A 121.6 ?
C9 C10 H10A 121.6 ?
C11 C12 C13 116.2(14) ?
C11 C12 H12 121.9 ?
C13 C12 H12 121.9 ?
C12 C13 C8 126.3(13) ?
C12 C13 H13 116.8 ?
C8 C13 H13 116.8 ?
C8 C9' C10' 117(3) ?
C8 C9' H9' 121.7 ?
C10' C9' H9' 121.7 ?
C11 C10' C9' 125(3) ?
C11 C10' H10' 117.5 ?
C9' C10' H10' 117.5 ?
C13' C12' C11 131(2) ?
C13' C12' H12' 114.6 ?
C11 C12' H12' 114.6 ?
C8 C13' C12' 108.4(18) ?
C8 C13' H13' 125.8 ?
C12' C13' H13' 125.8 ?
C15 C14 C19 118.0(9) ?
C15 C14 P1 119.3(7) ?
C19 C14 P1 122.7(8) ?
C14 C15 C16 122.2(10) ?
C14 C15 H15A 118.9 ?
C16 C15 H15A 118.9 ?
C17 C16 C15 118.5(11) ?
C17 C16 H16A 120.8 ?
C15 C16 H16A 120.8 ?
C16 C17 C18 120.3(10) ?
C16 C17 H17A 119.8 ?
C18 C17 H17A 119.8 ?
C19 C18 C17 120.2(11) ?
C19 C18 H18A 119.9 ?
C17 C18 H18A 119.9 ?
C18 C19 C14 120.7(11) ?
C18 C19 H19A 119.7 ?
C14 C19 H19A 119.7 ?
C21 C20 C25 118.7(8) ?
C21 C20 P2 123.7(7) ?
C25 C20 P2 117.5(7) ?
C20 C21 C22 121.3(9) ?
C20 C21 H21A 119.3 ?
C22 C21 H21A 119.3 ?
C23 C22 C21 119.6(10) ?
C23 C22 H22A 120.2 ?
C21 C22 H22A 120.2 ?
C22 C23 C24 119.5(10) ?
C22 C23 H23A 120.3 ?
C24 C23 H23A 120.3 ?
C23 C24 C25 121.7(10) ?
C23 C24 H24A 119.2 ?
C25 C24 H24A 119.2 ?
C24 C25 C20 119.3(9) ?
C24 C25 H25A 120.4 ?
C20 C25 H25A 120.4 ?
C27 C26 C31 117.1(9) ?
C27 C26 P2 121.5(8) ?
C31 C26 P2 121.3(7) ?
C28 C27 C26 122.2(10) ?
C28 C27 H27A 118.9 ?
C26 C27 H27A 118.9 ?
C27 C28 C29 120.3(11) ?
C27 C28 H28A 119.9 ?
C29 C28 H28A 119.9 ?
C30 C29 C28 119.0(10) ?
C30 C29 H29A 120.5 ?
C28 C29 H29A 120.5 ?
C29 C30 C31 121.3(10) ?
C29 C30 H30A 119.3 ?
C31 C30 H30A 119.3 ?
C30 C31 C26 120.0(9) ?
C30 C31 H31A 120.0 ?
C26 C31 H31A 120.0 ?
C33 C32 C37 118.2(8) ?
C33 C32 P2 120.5(7) ?
C37 C32 P2 121.3(7) ?
C32 C33 C34 121.7(10) ?
C32 C33 H33A 119.1 ?
C34 C33 H33A 119.1 ?
C35 C34 C33 119.6(10) ?
C35 C34 H34A 120.2 ?
C33 C34 H34A 120.2 ?
C36 C35 C34 118.9(9) ?
C36 C35 H35A 120.6 ?
C34 C35 H35A 120.6 ?
C35 C36 C37 122.1(10) ?
C35 C36 H36A 119.0 ?
C37 C36 H36A 119.0 ?
C32 C37 C36 119.5(9) ?
C32 C37 H37A 120.3 ?
C36 C37 H37A 120.3 ?

loop_
_geom_bond_atom_site_label_1
_geom_bond_atom_site_label_2
_geom_bond_site_symmetry_2
_geom_bond_distance
_geom_bond_publ_flag
Os6 C1 . 1.866(11) yes
Os6 B2 . 2.299(11) yes
Os6 B7 . 2.300(12) yes
Os6 B5 . 2.317(11) yes
Os6 P1 . 2.357(2) yes
Os6 P2 . 2.379(2) yes
Os6 H56 . 1.51(8) ?
Os6 H67 . 1.61(10) ?
P1 C2 . 1.828(9) ?
P1 C8 . 1.829(9) ?
P1 C14 . 1.833(9) ?
P2 C26 . 1.829(9) ?
P2 C32 . 1.830(8) ?
P2 C20 . 1.837(9) ?
O1 C1 . 1.159(12) yes
B1 B10 . 1.69(2) ?
B1 B4 . 1.73(2) ?
B1 B5 . 1.732(16) ?
B1 B3 . 1.73(2) ?
B1 B2 . 1.737(18) ?
B1 H1 . 1.28(11) ?
B2 B3 . 1.749(19) ?
B2 B7 . 1.796(17) ?
B2 B5 . 1.798(16) ?
B2 H2 . 1.09(9) ?
B3 B7 . 1.66(2) ?
B3 B8 . 1.76(2) ?
B3 B4 . 1.78(2) ?
B3 H3 . 1.22(11) ?
B4 B9 . 1.76(3) ?
B4 B10 . 1.76(2) ?
B4 B8 . 1.80(3) ?
B4 H4 . 1.29(13) ?
B5 B10 . 2.026(19) yes
B5 H5 . 1.11(9) ?
B5 H56 . 1.35(9) ?
B7 B8 . 1.93(2) yes
B7 H7 . 1.18(10) ?
B7 H67 . 1.52(10) ?
B8 B9 . 1.76(2) ?
B8 H8 . 1.3151 ?
B9 B10 . 1.77(3) ?
B9 H9 . 1.1933 ?
B10 H10 . 1.14(13) ?
C2 C3 . 1.398(12) ?
C2 C7 . 1.399(12) ?
C3 C4 . 1.394(12) ?
C3 H3A . .9400 ?
C4 C5 . 1.375(13) ?
C4 H4A . .9400 ?
C5 C6 . 1.386(13) ?
C5 H5A . .9400 ?
C6 C7 . 1.378(13) ?
C6 H6A . .9400 ?
C7 H7A . .9400 ?
C8 C9 . 1.370(14) ?
C8 C9' . 1.381(18) ?
C8 C13 . 1.395(12) ?
C8 C13' . 1.403(17) ?
C11 C12 . 1.348(13) ?
C11 C10 . 1.367(14) ?
C11 C10' . 1.382(18) ?
C11 C12' . 1.428(17) ?
C11 H11A . .9400 ?
C9 C10 . 1.367(14) ?
C9 H9A . .9400 ?
C10 H10A . .9400 ?
C12 C13 . 1.381(13) ?
C12 H12 . .9400 ?
C13 H13 . .9400 ?
C9' C10' . 1.389(18) ?
C9' H9' . .9400 ?
C10' H10' . .9400 ?
C12' C13' . 1.418(17) ?
C12' H12' . .9400 ?
C13' H13' . .9400 ?
C14 C15 . 1.361(13) ?
C14 C19 . 1.400(13) ?
C15 C16 . 1.400(14) ?
C15 H15A . .9400 ?
C16 C17 . 1.367(16) ?
C16 H16A . .9400 ?
C17 C18 . 1.387(16) ?
C17 H17A . .9400 ?
C18 C19 . 1.366(14) ?
C18 H18A . .9400 ?
C19 H19A . .9400 ?
C20 C21 . 1.375(12) ?
C20 C25 . 1.396(12) ?
C21 C22 . 1.394(13) ?
C21 H21A . .9400 ?
C22 C23 . 1.366(14) ?
C22 H22A . .9400 ?
C23 C24 . 1.374(15) ?
C23 H23A . .9400 ?
C24 C25 . 1.379(13) ?
C24 H24A . .9400 ?
C25 H25A . .9400 ?
C26 C27 . 1.376(13) ?
C26 C31 . 1.405(13) ?
C27 C28 . 1.372(13) ?
C27 H27A . .9400 ?
C28 C29 . 1.378(15) ?
C28 H28A . .9400 ?
C29 C30 . 1.358(14) ?
C29 H29A . .9400 ?
C30 C31 . 1.392(13) ?
C30 H30A . .9400 ?
C31 H31A . .9400 ?
C32 C33 . 1.362(12) ?
C32 C37 . 1.382(12) ?
C33 C34 . 1.393(13) ?
C33 H33A . .9400 ?
C34 C35 . 1.373(14) ?
C34 H34A . .9400 ?
C35 C36 . 1.346(14) ?
C35 H35A . .9400 ?
C36 C37 . 1.393(13) ?
C36 H36A . .9400 ?
C37 H37A . .9400 ?
